data_1577050
loop_
_publ_author_name
'Gilch, Franziska'
'Brossette, Jan'
'Westermair, Franz F.'
'Silva, Wagner'
'Bal\'azs, G\'abor'
'Gschwind, Ruth M.'
'Zipse, Hendrik'
'Wolf, Robert'

_publ_section_title
;
 Selective White Phosphorus Activation and Functionalization with
 Inorganic Grignard Reagents
;
_journal_name_full 'Chemical Science'
_journal_paper_doi 10.1039/D6SC01229A
_journal_year 2026
_chemical_formula_moiety '2(C30 H30 Fe O2 P4 Sn)'
_chemical_formula_sum 'C60 H60 Fe2 O4 P8 Sn2'
_chemical_formula_weight 1441.92
_chemical_name_systematic '[Cp*Fe(CO)2(P4SnPh3)]'
_chemical_properties_physical Air-sensitive,Moisture-sensitive
_space_group_crystal_system triclinic
_space_group_IT_number 2
_space_group_name_Hall '-P 1'
_space_group_name_H-M_alt 'P -1'
_atom_sites_solution_hydrogens geom
_atom_sites_solution_primary dual
_audit_creation_date 2025-01-28
_audit_creation_method
;
Olex2 1.5
(compiled 2024.02.16 svn.r378c4104 for OlexSys, GUI svn.r6928)
;
_audit_update_record
;
2026-02-09 deposited with the CCDC.	2026-04-06 downloaded from the CCDC.
;
_cell_angle_alpha 90.5130(10)
_cell_angle_beta 99.0590(10)
_cell_angle_gamma 93.5130(10)
_cell_formula_units_Z 2
_cell_length_a 9.23480(10)
_cell_length_b 16.59130(10)
_cell_length_c 20.4964(2)
_cell_measurement_reflns_used 52783
_cell_measurement_temperature 123.00(10)
_cell_measurement_theta_max 74.9990
_cell_measurement_theta_min 2.6420
_cell_volume 3094.85(5)
_computing_cell_refinement 'CrysAlisPro 1.171.43.36a (Rigaku OD, 2022)'
_computing_data_collection 'CrysAlisPro system (CCD 43.105a 64-bit (release 11-01-2024))'
_computing_data_reduction 'CrysAlisPro 1.171.43.36a (Rigaku OD, 2022)'
_computing_molecular_graphics 'Olex2 1.5 (Dolomanov et al., 2009)'
_computing_publication_material 'Olex2 1.5 (Dolomanov et al., 2009)'
_computing_structure_refinement 'SHELXL 2018/3 (Sheldrick, 2015)'
_computing_structure_solution 'SHELXT 2018/2 (Sheldrick, 2018)'
_diffrn_ambient_environment N~2~
_diffrn_ambient_temperature 123.00(10)
_diffrn_detector 'Hybrid Pixel Array Detector'
_diffrn_detector_area_resol_mean 10.0000
_diffrn_detector_type 'HyPix-Arc 150'
_diffrn_measured_fraction_theta_full 0.998
_diffrn_measured_fraction_theta_max 0.981
_diffrn_measurement_details
;
List of Runs (angles in degrees, time in seconds):

  # Type    Start    End  Width  t~exp~   \w     \q     \k     \f   Frames
#--------------------------------------------------------------------------
  1  \w     38.00  63.00   0.50    0.14    --   79.75-127.00  16.66   50
  2  \w     74.00 108.00   0.50    0.14    --   79.75-127.00  16.66   68
  3  \w     73.00  98.00   0.50    0.14    --   62.87-162.00  33.00   50
  4  \w     76.00 101.00   0.50    0.14    --   75.95-162.00  33.00   50
  5  \w     79.00 108.00   0.50    0.14    --   79.75-126.00  89.68   58
  6  \w     46.00  76.00   0.50    0.14    --   79.75-126.00  89.68   60
  7  \w     40.00  88.00   0.50    0.14    --   79.75-119.00  90.63   96
  8  \w     41.00 102.00   0.50    0.14    --   79.75-118.00 111.50  122
  9  \w     45.00 102.00   0.50    0.14    --   79.75-124.00  56.02  114
 10  \w     46.00 107.00   0.50    0.14    --   79.75-125.00 -31.83  122
 11  \w     40.00  99.00   0.50    0.14    --   79.75-119.00 -55.46  118
 12  \w     42.00  67.00   0.50    0.14    --   75.39-117.00-176.00   50
 13  \w     42.00  67.00   0.50    0.14    --   75.95-117.00-176.00   50
 14  \w     45.00  73.00   0.50    0.14    --   62.87-117.00-176.00   56
 15  \w     42.00  97.00   0.50    0.14    --   79.75-114.00 -82.31  110
 16  \w     34.00  70.00   0.50    0.14    --   62.87 -95.00 -90.00   72
 17  \w     55.00  81.00   0.50    0.14    --   75.39 -95.00-150.00   52
 18  \w     25.00  71.00   0.50    0.14    --   62.87 -95.00-150.00   92
 19  \w     37.00  63.00   0.50    0.14    --   62.87 -95.00  30.00   52
 20  \w     25.00  69.00   0.50    0.14    --   62.87 -95.00  90.00   88
 21  \w     41.00  67.00   0.50    0.14    --   79.75-116.00 127.57   52
 22  \w     73.00 101.00   0.50    0.14    --   79.75-116.00 127.57   56
 23  \w     55.00  99.00   0.50    0.14    --   79.75-113.00 138.01   88
 24  \w     51.00  78.00   0.50    0.14    --   79.75  -4.00 -67.11   54
 25  \w     51.00  78.00   0.50    0.14    --   79.75  -4.00-144.89   54
 26  \w     42.00  71.00   0.50    0.14    --   79.75  -4.00-163.21   58
 27  \w     49.00  81.00   0.50    0.14    --   79.75  -4.00  -1.65   64
 28  \w     41.00  67.00   0.50    0.14    --   79.75  -4.00  83.53   52
 29  \w     43.00  81.00   0.50    0.14    --   79.75  -4.00 120.11   76
 30  \w     59.00  84.00   0.50    0.14    --   75.95 162.00  60.00   50
 31  \w     58.00  83.00   0.50    0.14    --   75.39 162.00  60.00   50
 32  \w     43.00  83.00   0.50    0.14    --   79.75  -4.00-101.66   80
 33  \w     40.00  68.00   0.50    0.14    --   79.75  -4.00 -19.68   56
 34  \w     99.00 127.00   0.50    0.14    --   79.75  22.00 -22.80   56
 35  \w     65.00 106.00   0.50    0.14    --   79.75  21.00-159.92   82
 36  \w     61.00  89.00   0.50    0.14    --   79.75  20.00-116.46   56
 37  \w     62.00 116.00   0.50    0.14    --   79.75  21.00 -87.51  108
 38  \w     33.00 104.00   0.50    0.14    --   62.87  15.00 -30.00  142
 39  \w     51.00  76.00   0.50    0.14    --   79.75  16.00  77.66   50
 40  \w     84.00 110.00   0.50    0.14    --   79.75  16.00  77.66   52
 41  \w     38.00 100.00   0.50    0.14    --   62.87  15.00  90.00  124
 42  \w     78.00 105.00   0.50    0.14    --   79.75  13.00 167.96   54
 43  \w     57.00 108.00   0.50    0.14    --   62.87  15.00  60.00  102
 44  \w     32.00 107.00   0.50    0.14    --   62.87  15.00-150.00  150
 45  \w     55.00  80.00   0.50    0.14    --   79.75  14.00  71.91   50
 46  \w     26.00  83.00   0.50    0.14    --   62.87   0.00 150.00  114
 47  \w   -111.00 -86.00   0.50    0.14    --  -78.25 -82.00 148.87   50
 48  \w   -104.00 -79.00   0.50    0.14    --  -76.59-162.00  33.00   50
 49  \w   -103.00 -78.00   0.50    0.14    --  -73.66-162.00  33.00   50
 50  \w    -80.00 -54.00   0.50    0.14    --  -63.67-162.00  33.00   52
 51  \w   -108.00 -83.00   0.50    0.14    --  -78.25 -85.00 143.63   50
 52  \w   -113.00 -88.00   0.50    0.14    --  -78.25 -83.00 125.69   50
 53  \w   -107.00 -80.00   0.50    0.14    --  -78.25 -83.00 119.84   54
 54  \w   -106.00 -79.00   0.50    0.14    --  -78.25 -87.00  -6.83   54
 55  \w   -111.00 -85.00   0.50    0.14    --  -78.25 -91.00 -47.03   52
 56  \w   -114.00 -89.00   0.50    0.14    --  -78.25 -88.00-158.68   50
 57  \w   -110.00 -84.00   0.50    0.14    --  -78.25 -80.00-169.67   52
 58  \w   -118.00 -91.00   0.50    0.14    --  -78.25 -64.00 -13.49   54
 59  \w   -110.00 -85.00   0.50    0.14    --  -78.25 -75.00 152.24   50
 60  \w    -61.00 -35.00   0.50    0.14    --  -78.25  56.00  21.02   52
 61  \w    -62.00 -37.00   0.50    0.14    --  -78.25  57.00  -7.15   50
 62  \w    -62.00 -37.00   0.50    0.14    --  -78.25  62.00-136.81   50
 63  \w    -79.00 -54.00   0.50    0.14    --  -78.25  87.00 -72.87   50
 64  \w   -114.00 -88.00   0.50    0.14    --  -78.25 138.00  27.42   52
 65  \w    -95.00 -70.00   0.50    0.14    --  -63.67 162.00  60.00   50
 66  \w   -103.00 -77.00   0.50    0.14    --  -78.25 136.00 146.11   52
 67  \w   -118.00 -73.00   0.50    0.14    --  -73.66 162.00  60.00   90
 68  \w   -110.00 -67.00   0.50    0.14    --  -78.25 133.00 161.81   86
 69  \w   -107.00 -82.00   0.50    0.14    --  -76.59 162.00  60.00   50
 70  \w   -107.00 -60.00   0.50    0.14    --  -78.25 127.00 148.45   94
 71  \w    -75.00 -48.00   0.50    0.14    --  -78.25 138.00  27.42   54
 72  \w   -100.00 -72.00   0.50    0.14    --  -78.25 125.00 103.47   56
 73  \w   -100.00 -74.00   0.50    0.14    --  -78.25 125.00 -49.86   52
 74  \w   -107.00 -81.00   0.50    0.14    --  -78.25 127.00-105.62   52
 75  \w   -111.00 -85.00   0.50    0.14    --  -78.25 134.00-169.42   52
 76  \w    -81.00 -55.00   0.50    0.14    --  -78.25 134.00-169.42   52
 77  \w    -62.00 -32.00   0.50    0.14    --  -73.66 125.00 -60.00   60
 78  \w    -98.00 -72.00   0.50    0.14    --  -73.66 125.00 -60.00   52
 79  \w   -100.00 -74.00   0.50    0.14    --  -73.66 125.00  30.00   52
 80  \w    -89.00 -53.00   0.50    0.14    --  -63.67 125.00 150.00   72
 81  \w   -104.00 -64.00   0.50    0.14    --  -78.25 123.00  85.75   80
 82  \w    -92.00 -40.00   0.50    0.14    --  -78.25 113.00 133.71  104
 83  \w    -64.00 -34.00   0.50    0.14    --  -73.66 125.00  30.00   60
 84  \w    -67.00 -42.00   0.50    0.14    --  -78.25  96.00   4.23   50
 85  \w    -82.00 -34.00   0.50    0.14    --  -63.67 117.00 -89.00   96
 86  \w    -91.00 -66.00   0.50    0.14    --  -76.59 117.00 -89.00   50
 87  \w    -88.00 -63.00   0.50    0.14    --  -73.66 117.00 -89.00   50
 88  \w    -87.00 -62.00   0.50    0.14    --  -78.25  95.00-179.04   50
;
_diffrn_measurement_device 'four-circle diffractometer'
_diffrn_measurement_device_type 'XtaLAB Synergy R, DW system, HyPix-Arc 150'
_diffrn_measurement_method '\w scans'
_diffrn_orient_matrix_type 'CrysAlisPro convention (1999,Acta A55,543-557)'
_diffrn_orient_matrix_UB_11 0.0160692000
_diffrn_orient_matrix_UB_12 0.0696660000
_diffrn_orient_matrix_UB_13 0.0513401000
_diffrn_orient_matrix_UB_21 -0.0111836000
_diffrn_orient_matrix_UB_22 -0.0614892000
_diffrn_orient_matrix_UB_23 0.0551419000
_diffrn_orient_matrix_UB_31 0.1681333000
_diffrn_orient_matrix_UB_32 -0.0048018000
_diffrn_orient_matrix_UB_33 0.0108931000
_diffrn_radiation_monochromator mirror
_diffrn_radiation_probe x-ray
_diffrn_radiation_type 'Cu K\a'
_diffrn_radiation_wavelength 1.54184
_diffrn_reflns_av_R_equivalents 0.0351
_diffrn_reflns_av_unetI/netI 0.0172
_diffrn_reflns_Laue_measured_fraction_full 0.998
_diffrn_reflns_Laue_measured_fraction_max 0.981
_diffrn_reflns_limit_h_max 11
_diffrn_reflns_limit_h_min -8
_diffrn_reflns_limit_k_max 20
_diffrn_reflns_limit_k_min -20
_diffrn_reflns_limit_l_max 25
_diffrn_reflns_limit_l_min -24
_diffrn_reflns_number 80251
_diffrn_reflns_point_group_measured_fraction_full 0.998
_diffrn_reflns_point_group_measured_fraction_max 0.981
_diffrn_reflns_theta_full 67.684
_diffrn_reflns_theta_max 75.129
_diffrn_reflns_theta_min 2.669
_diffrn_source 'Rotating-anode X-ray tube'
_diffrn_source_type 'Rigaku (Cu) X-ray Source'
_exptl_absorpt_coefficient_mu 12.336
_exptl_absorpt_correction_T_max 1.000
_exptl_absorpt_correction_T_min 0.141
_exptl_absorpt_correction_type gaussian
_exptl_absorpt_process_details
;
CrysAlisPro 1.171.43.36a (Rigaku Oxford Diffraction, 2022)
Numerical absorption correction based on gaussian integration over
a multifaceted crystal model
Empirical absorption correction using spherical harmonics,
implemented in SCALE3 ABSPACK scaling algorithm.
;
_exptl_crystal_colour 'clear brownish yellow'
_exptl_crystal_colour_lustre clear
_exptl_crystal_colour_modifier brownish
_exptl_crystal_colour_primary yellow
_exptl_crystal_density_diffrn 1.547
_exptl_crystal_description block
_exptl_crystal_F_000 1448
_exptl_crystal_recrystallization_method 'Re-crystallisation from solvent: toluene/n-hexane'
_exptl_crystal_size_max 0.34
_exptl_crystal_size_mid 0.22
_exptl_crystal_size_min 0.09
_refine_diff_density_max 1.065
_refine_diff_density_min -0.764
_refine_diff_density_rms 0.075
_refine_ls_extinction_method none
_refine_ls_goodness_of_fit_ref 1.060
_refine_ls_hydrogen_treatment constr
_refine_ls_matrix_type full
_refine_ls_number_parameters 695
_refine_ls_number_reflns 12537
_refine_ls_number_restraints 0
_refine_ls_restrained_S_all 1.060
_refine_ls_R_factor_all 0.0302
_refine_ls_R_factor_gt 0.0287
_refine_ls_shift/su_max 0.002
_refine_ls_shift/su_mean 0.000
_refine_ls_structure_factor_coef Fsqd
_refine_ls_weighting_details 'w=1/[\s^2^(Fo^2^)+(0.0510P)^2^+1.7923P] where P=(Fo^2^+2Fc^2^)/3'
_refine_ls_weighting_scheme calc
_refine_ls_wR_factor_gt 0.0795
_refine_ls_wR_factor_ref 0.0803
_reflns_Friedel_coverage 0.000
_reflns_number_gt 11791
_reflns_number_total 12537
_reflns_threshold_expression 'I > 2\s(I)'
_cod_data_source_file d6sc01229a2.cif
_cod_data_source_block fg140_p1_
_cod_database_code 1577050
_shelx_shelxl_version_number 2018/3
_chemical_oxdiff_formula 'C60 H60 Fe2 O4 P8 Sn2'
_shelx_space_group_comment
;
The symmetry employed for this shelxl refinement is uniquely defined
by the following loop, which should always be used as a source of
symmetry information in preference to the above space-group names.
They are only intended as comments.
;
_shelx_estimated_absorpt_t_max 0.403
_shelx_estimated_absorpt_t_min 0.102
_olex2_refinement_description
;
1. Fixed Uiso
 At 1.2 times of:
  All C(H) groups
 At 1.5 times of:
  All C(H,H,H) groups
2.a Aromatic/amide H refined with riding coordinates:
 C00K(H00K), C00O(H00O), C00P(H00P), C00Q(H00Q), C00R(H00R), C00S(H00S),
 C00Z(H00Z), C010(H010), C012(H012), C016(H016), C018(H018), C019(H019),
 C01D(H01D), C01E(H01E), C01F(H01F), C01G(H01G), C01J(H01W), C01K(H01X),
 C01L(H01Y), C01M(H01Z), C01Q(H1), C01R(H2), C01S(H3), C01U(H4), C01W(H6),
 C01Y(H7), C01Z(H8), C021(H021), C022(H022), C024(H024)
2.b Idealised Me refined as rotating group:
 C01C(H01A,H01B,H01C), C01I(H01T,H01U,H01V), C01N(H01H,H01I,H01J), C01O(H01,H,
 HA), C01P(H01K,H01L,H01M), C01T(H01N,H01O,H01P), C01V(H5,HB,HC), C01X(H01Q,
 H01R,H01S), C020(H02A,H02B,H02C), C023(H02D,H02E,H02F)
;
_olex2_submission_special_instructions 'No special instructions were received'
_oxdiff_exptl_absorpt_empirical_details
;
Empirical correction (ABSPACK) includes:
- Absorption correction using spherical harmonics
- Frame scaling
;
_oxdiff_exptl_absorpt_empirical_full_max 1.967
_oxdiff_exptl_absorpt_empirical_full_min 0.690

loop_
_space_group_symop_operation_xyz
'x, y, z'
'-x, -y, -z'

loop_
_atom_site_label
_atom_site_type_symbol
_atom_site_fract_x
_atom_site_fract_y
_atom_site_fract_z
_atom_site_U_iso_or_equiv
_atom_site_adp_type
_atom_site_occupancy
_atom_site_site_symmetry_order
_atom_site_calc_flag
_atom_site_refinement_flags_posn
_atom_site_refinement_flags_adp
_atom_site_refinement_flags_occupancy
_atom_site_disorder_assembly
_atom_site_disorder_group
Sn1 Sn 0.43013(2) 0.44171(2) 0.64151(2) 0.02532(5) Uani 1 1 d . . . . .
Sn2 Sn 1.02151(2) -0.06420(2) 0.84946(2) 0.02941(5) Uani 1 1 d . . . . .
Fe2 Fe 0.75787(4) 0.04768(2) 0.62200(2) 0.02799(9) Uani 1 1 d . . . . .
Fe1 Fe 0.76209(4) 0.52291(2) 0.86891(2) 0.02664(8) Uani 1 1 d . . . . .
P4 P 0.58067(7) 0.47495(3) 0.78730(3) 0.02671(12) Uani 1 1 d . . . . .
P8 P 0.90205(7) -0.01668(4) 0.70367(3) 0.02876(12) Uani 1 1 d . . . . .
P3 P 0.51185(7) 0.34854(4) 0.80546(3) 0.03304(14) Uani 1 1 d . . . . .
P1 P 0.31588(7) 0.36473(4) 0.73096(3) 0.03286(14) Uani 1 1 d . . . . .
P2 P 0.36626(7) 0.44338(4) 0.82004(3) 0.03593(14) Uani 1 1 d . . . . .
P5 P 1.10428(9) -0.14654(4) 0.75765(4) 0.04110(16) Uani 1 1 d . . . . .
P6 P 1.10298(8) -0.06385(5) 0.67387(4) 0.04319(17) Uani 1 1 d . . . . .
P7 P 0.91147(9) -0.14586(4) 0.67885(4) 0.04432(18) Uani 1 1 d . . . . .
O4 O 0.8258(2) -0.05621(12) 0.51778(10) 0.0439(5) Uani 1 1 d . . . . .
O1 O 0.6379(2) 0.43921(13) 0.97303(10) 0.0471(5) Uani 1 1 d . . . . .
O2 O 0.9375(2) 0.39196(13) 0.83675(11) 0.0477(5) Uani 1 1 d . . . . .
O3 O 0.4996(2) -0.04993(15) 0.64554(12) 0.0551(6) Uani 1 1 d . . . . .
C00H C 0.6369(3) 0.40443(14) 0.62027(12) 0.0272(5) Uani 1 1 d . . . . .
C00I C 0.2819(2) 0.39389(14) 0.55582(11) 0.0265(5) Uani 1 1 d . . . . .
C00J C 0.7064(3) 0.64281(15) 0.84179(13) 0.0326(5) Uani 1 1 d . . . . .
C00K C 0.6423(3) 0.37816(15) 0.55613(12) 0.0297(5) Uani 1 1 d . . . . .
H00K H 0.555859 0.377058 0.524078 0.036 Uiso 1 1 calc R U . . .
C00L C 0.6576(3) 0.14694(15) 0.57477(12) 0.0308(5) Uani 1 1 d . . . . .
C00M C 0.4061(3) 0.56969(14) 0.63966(11) 0.0276(5) Uani 1 1 d . . . . .
C00N C 0.7332(3) 0.63586(14) 0.91202(13) 0.0327(5) Uani 1 1 d . . . . .
C00O C 0.7715(3) 0.35355(15) 0.53801(13) 0.0343(5) Uani 1 1 d . . . . .
H00O H 0.773232 0.336624 0.493755 0.041 Uiso 1 1 calc R U . . .
C00P C 0.2723(3) 0.31155(14) 0.53964(12) 0.0294(5) Uani 1 1 d . . . . .
H00P H 0.326458 0.275664 0.568410 0.035 Uiso 1 1 calc R U . . .
C00Q C 0.5109(3) 0.62236(15) 0.61803(11) 0.0315(5) Uani 1 1 d . . . . .
H00Q H 0.591185 0.601331 0.601053 0.038 Uiso 1 1 calc R U . . .
C00R C 0.1846(3) 0.28115(15) 0.48200(13) 0.0326(5) Uani 1 1 d . . . . .
H00R H 0.180053 0.225080 0.471455 0.039 Uiso 1 1 calc R U . . .
C00S C 0.1994(3) 0.44466(15) 0.51293(12) 0.0307(5) Uani 1 1 d . . . . .
H00S H 0.203434 0.500819 0.523076 0.037 Uiso 1 1 calc R U . . .
C4 C 0.8011(3) -0.01673(15) 0.56027(13) 0.0333(5) Uani 1 1 d . . . . .
C00U C 0.8823(3) 0.61383(15) 0.93088(13) 0.0334(5) Uani 1 1 d . . . . .
C00V C 0.6604(3) 0.15496(16) 0.64467(13) 0.0372(6) Uani 1 1 d . . . . .
C00W C 1.1066(3) 0.05890(14) 0.86109(12) 0.0305(5) Uani 1 1 d . . . . .
C00X C 0.7986(3) -0.08591(16) 0.86439(13) 0.0349(5) Uani 1 1 d . . . . .
C00Y C 0.8354(3) 0.62256(15) 0.81674(13) 0.0339(5) Uani 1 1 d . . . . .
C00Z C 0.2872(3) 0.60176(16) 0.66320(13) 0.0331(5) Uani 1 1 d . . . . .
H00Z H 0.213761 0.566481 0.677298 0.040 Uiso 1 1 calc R U . . .
C010 C 0.8976(3) 0.35361(16) 0.58423(14) 0.0361(6) Uani 1 1 d . . . . .
H010 H 0.985785 0.336214 0.571950 0.043 Uiso 1 1 calc R U . . .
C011 C 0.9450(3) 0.60598(15) 0.87250(14) 0.0358(6) Uani 1 1 d . . . . .
C012 C 0.1111(3) 0.41449(16) 0.45549(13) 0.0353(5) Uani 1 1 d . . . . .
H012 H 0.055673 0.449963 0.426806 0.042 Uiso 1 1 calc R U . . .
C013 C 0.9002(3) 0.15340(15) 0.62512(14) 0.0367(6) Uani 1 1 d . . . . .
C1 C 0.6843(3) 0.47078(15) 0.93050(13) 0.0340(5) Uani 1 1 d . . . . .
C015 C 0.8114(3) 0.15931(15) 0.67519(13) 0.0388(6) Uani 1 1 d . . . . .
C016 C 1.0399(4) 0.11411(17) 0.89646(13) 0.0424(6) Uani 1 1 d . . . . .
H016 H 0.956399 0.096915 0.915710 0.051 Uiso 1 1 calc R U . . .
C017 C 0.8051(3) 0.14738(15) 0.56293(13) 0.0339(5) Uani 1 1 d . . . . .
C018 C 0.2756(3) 0.68455(17) 0.66614(14) 0.0414(6) Uani 1 1 d . . . . .
H018 H 0.194751 0.705660 0.682575 0.050 Uiso 1 1 calc R U . . .
C019 C 0.3813(4) 0.73669(17) 0.64522(14) 0.0434(7) Uani 1 1 d . . . . .
H019 H 0.373095 0.793417 0.647390 0.052 Uiso 1 1 calc R U . . .
C2 C 0.8665(3) 0.44287(16) 0.84881(13) 0.0350(6) Uani 1 1 d . . . . .
C3 C 0.6032(3) -0.01263(17) 0.63697(14) 0.0380(6) Uani 1 1 d . . . . .
C01C C 0.5701(3) 0.67276(17) 0.80260(14) 0.0413(6) Uani 1 1 d . . . . .
H01A H 0.555766 0.649467 0.757767 0.062 Uiso 1 1 calc R U . . .
H01B H 0.580018 0.731787 0.800472 0.062 Uiso 1 1 calc R U . . .
H01C H 0.485232 0.656636 0.823911 0.062 Uiso 1 1 calc R U . . .
C01D C 0.7653(3) 0.40409(17) 0.66639(13) 0.0369(6) Uani 1 1 d . . . . .
H01D H 0.764246 0.421175 0.710661 0.044 Uiso 1 1 calc R U . . .
C01E C 0.1042(3) 0.33296(17) 0.44022(13) 0.0347(5) Uani 1 1 d . . . . .
H01E H 0.044230 0.312411 0.400953 0.042 Uiso 1 1 calc R U . . .
C01F C 0.8952(3) 0.37906(18) 0.64845(14) 0.0398(6) Uani 1 1 d . . . . .
H01F H 0.981901 0.379476 0.680308 0.048 Uiso 1 1 calc R U . . .
C01G C 0.4995(3) 0.70564(17) 0.62101(13) 0.0409(6) Uani 1 1 d . . . . .
H01G H 0.572155 0.741139 0.606551 0.049 Uiso 1 1 calc R U . . .
C01H C 1.1479(3) -0.11867(17) 0.93408(14) 0.0374(6) Uani 1 1 d . . . . .
C01I C 0.5238(3) 0.14599(19) 0.52264(15) 0.0440(7) Uani 1 1 d . . . . .
H01T H 0.538161 0.111947 0.485159 0.066 Uiso 1 1 calc R U . . .
H01U H 0.507693 0.201131 0.507666 0.066 Uiso 1 1 calc R U . . .
H01V H 0.438026 0.124281 0.541034 0.066 Uiso 1 1 calc R U . . .
C01J C 0.7731(3) -0.11406(17) 0.92562(15) 0.0432(6) Uani 1 1 d . . . . .
H01W H 0.853954 -0.122847 0.959053 0.052 Uiso 1 1 calc R U . . .
C01K C 1.2294(3) 0.08529(17) 0.83384(15) 0.0418(6) Uani 1 1 d . . . . .
H01X H 1.276353 0.048402 0.809695 0.050 Uiso 1 1 calc R U . . .
C01L C 1.2359(3) -0.06948(19) 0.98191(14) 0.0440(6) Uani 1 1 d . . . . .
H01Y H 1.234500 -0.012472 0.978363 0.053 Uiso 1 1 calc R U . . .
C01M C 0.6313(4) -0.1294(2) 0.93835(18) 0.0543(8) Uani 1 1 d . . . . .
H01Z H 0.615773 -0.146951 0.980838 0.065 Uiso 1 1 calc R U . . .
C01N C 0.6302(3) 0.65383(19) 0.95892(15) 0.0448(7) Uani 1 1 d . . . . .
H01H H 0.528652 0.643178 0.936841 0.067 Uiso 1 1 calc R U . . .
H01I H 0.645834 0.710697 0.973079 0.067 Uiso 1 1 calc R U . . .
H01J H 0.648666 0.619406 0.997568 0.067 Uiso 1 1 calc R U . . .
C01O C 1.0651(3) 0.15977(19) 0.63527(17) 0.0481(7) Uani 1 1 d . . . . .
H01 H 1.103280 0.135719 0.677511 0.072 Uiso 1 1 calc R U . . .
H H 1.100205 0.216754 0.635683 0.072 Uiso 1 1 calc R U . . .
HA H 1.099511 0.130991 0.599237 0.072 Uiso 1 1 calc R U . . .
C01P C 0.9569(3) 0.60595(17) 1.00056(14) 0.0431(7) Uani 1 1 d . . . . .
H01K H 0.885626 0.584028 1.027565 0.065 Uiso 1 1 calc R U . . .
H01L H 0.997096 0.659187 1.018177 0.065 Uiso 1 1 calc R U . . .
H01M H 1.036711 0.569486 1.001596 0.065 Uiso 1 1 calc R U . . .
C01Q C 1.2446(4) -0.2340(2) 0.9934(2) 0.0611(9) Uani 1 1 d . . . . .
H1 H 1.247722 -0.290953 0.996859 0.073 Uiso 1 1 calc R U . . .
C01R C 1.2838(4) 0.1654(2) 0.84173(17) 0.0513(8) Uani 1 1 d . . . . .
H2 H 1.367829 0.182931 0.822986 0.062 Uiso 1 1 calc R U . . .
C01S C 1.1530(3) -0.20142(19) 0.94091(18) 0.0501(8) Uani 1 1 d . . . . .
H3 H 1.093219 -0.236519 0.909396 0.060 Uiso 1 1 calc R U . . .
C01T C 0.8574(4) 0.62583(19) 0.74597(14) 0.0458(7) Uani 1 1 d . . . . .
H01N H 0.929211 0.587236 0.738069 0.069 Uiso 1 1 calc R U . . .
H01O H 0.893593 0.680453 0.736226 0.069 Uiso 1 1 calc R U . . .
H01P H 0.763673 0.611928 0.717283 0.069 Uiso 1 1 calc R U . . .
C01U C 1.3264(4) -0.1022(2) 1.03507(15) 0.0505(7) Uani 1 1 d . . . . .
H4 H 1.385019 -0.067809 1.067505 0.061 Uiso 1 1 calc R U . . .
C01V C 0.8507(3) 0.14603(19) 0.49619(14) 0.0437(6) Uani 1 1 d . . . . .
H5 H 0.944869 0.121000 0.498961 0.066 Uiso 1 1 calc R U . . .
HB H 0.861310 0.201416 0.480583 0.066 Uiso 1 1 calc R U . . .
HC H 0.775959 0.114785 0.465234 0.066 Uiso 1 1 calc R U . . .
C01W C 0.6771(3) -0.0748(2) 0.81637(16) 0.0480(7) Uani 1 1 d . . . . .
H6 H 0.691628 -0.055029 0.774396 0.058 Uiso 1 1 calc R U . . .
C01X C 1.1010(3) 0.5884(2) 0.86832(18) 0.0493(7) Uani 1 1 d . . . . .
H01Q H 1.143512 0.561510 0.908581 0.074 Uiso 1 1 calc R U . . .
H01R H 1.158459 0.639140 0.863764 0.074 Uiso 1 1 calc R U . . .
H01S H 1.102872 0.553159 0.829881 0.074 Uiso 1 1 calc R U . . .
C01Y C 1.3294(4) -0.1851(2) 1.03977(17) 0.0573(9) Uani 1 1 d . . . . .
H7 H 1.390837 -0.207984 1.075479 0.069 Uiso 1 1 calc R U . . .
C01Z C 0.5131(4) -0.1194(2) 0.8902(2) 0.0585(9) Uani 1 1 d . . . . .
H8 H 0.416262 -0.131225 0.899181 0.070 Uiso 1 1 calc R U . . .
C020 C 0.8651(4) 0.17551(19) 0.74769(15) 0.0524(8) Uani 1 1 d . . . . .
H02A H 0.797533 0.147667 0.773692 0.079 Uiso 1 1 calc R U . . .
H02B H 0.869242 0.233742 0.756904 0.079 Uiso 1 1 calc R U . . .
H02C H 0.963379 0.155662 0.759633 0.079 Uiso 1 1 calc R U . . .
C021 C 1.2171(4) 0.21924(19) 0.87631(15) 0.0564(9) Uani 1 1 d . . . . .
H021 H 1.254701 0.273895 0.881517 0.068 Uiso 1 1 calc R U . . .
C022 C 1.0944(5) 0.19383(19) 0.90374(15) 0.0571(9) Uani 1 1 d . . . . .
H022 H 1.047709 0.231200 0.927568 0.069 Uiso 1 1 calc R U . . .
C023 C 0.5311(4) 0.1643(2) 0.67881(17) 0.0540(8) Uani 1 1 d . . . . .
H02D H 0.443745 0.136486 0.652892 0.081 Uiso 1 1 calc R U . . .
H02E H 0.514914 0.221762 0.683188 0.081 Uiso 1 1 calc R U . . .
H02F H 0.549625 0.140681 0.722770 0.081 Uiso 1 1 calc R U . . .
C024 C 0.5342(4) -0.0924(2) 0.82889(19) 0.0586(9) Uani 1 1 d . . . . .
H024 H 0.452338 -0.085748 0.795404 0.070 Uiso 1 1 calc R U . . .

loop_
_atom_site_aniso_label
_atom_site_aniso_U_11
_atom_site_aniso_U_22
_atom_site_aniso_U_33
_atom_site_aniso_U_23
_atom_site_aniso_U_13
_atom_site_aniso_U_12
Sn1 0.02516(8) 0.02342(8) 0.02623(8) -0.00193(6) 0.00040(6) 0.00225(6)
Sn2 0.03199(9) 0.02477(8) 0.03114(9) 0.00015(6) 0.00468(6) 0.00006(6)
Fe2 0.03133(19) 0.02362(18) 0.02745(18) -0.00466(14) 0.00005(15) 0.00186(14)
Fe1 0.03194(19) 0.02224(17) 0.02369(17) -0.00135(13) -0.00105(14) -0.00037(14)
P4 0.0297(3) 0.0237(3) 0.0251(3) -0.0004(2) 0.0004(2) -0.0007(2)
P8 0.0337(3) 0.0235(3) 0.0284(3) -0.0024(2) 0.0027(2) 0.0022(2)
P3 0.0369(3) 0.0256(3) 0.0338(3) 0.0036(2) -0.0019(3) -0.0017(2)
P1 0.0292(3) 0.0333(3) 0.0334(3) 0.0012(2) -0.0001(2) -0.0056(2)
P2 0.0328(3) 0.0433(4) 0.0319(3) -0.0014(3) 0.0060(3) 0.0020(3)
P5 0.0519(4) 0.0348(3) 0.0365(3) -0.0039(3) 0.0018(3) 0.0166(3)
P6 0.0437(4) 0.0553(4) 0.0330(3) 0.0006(3) 0.0090(3) 0.0147(3)
P7 0.0618(5) 0.0264(3) 0.0401(4) -0.0081(3) -0.0067(3) 0.0054(3)
O4 0.0527(12) 0.0399(11) 0.0385(10) -0.0134(9) 0.0052(9) 0.0062(9)
O1 0.0545(12) 0.0482(12) 0.0376(11) 0.0121(9) 0.0062(9) -0.0032(10)
O2 0.0529(12) 0.0418(11) 0.0460(12) -0.0109(9) -0.0046(9) 0.0167(9)
O3 0.0437(12) 0.0584(14) 0.0608(14) -0.0048(11) 0.0084(10) -0.0153(10)
C00H 0.0253(11) 0.0270(11) 0.0289(11) -0.0001(9) 0.0031(9) 0.0029(9)
C00I 0.0249(11) 0.0260(11) 0.0277(11) -0.0027(9) 0.0015(9) 0.0007(9)
C00J 0.0409(14) 0.0224(11) 0.0325(13) -0.0007(9) 0.0003(10) 0.0005(10)
C00K 0.0326(12) 0.0283(12) 0.0278(12) -0.0017(9) 0.0039(9) 0.0003(9)
C00L 0.0356(13) 0.0253(11) 0.0308(12) -0.0020(9) 0.0012(10) 0.0057(9)
C00M 0.0308(12) 0.0275(11) 0.0226(10) -0.0036(9) -0.0031(9) 0.0053(9)
C00N 0.0421(14) 0.0220(11) 0.0324(13) -0.0042(9) 0.0027(10) -0.0007(10)
C00O 0.0384(13) 0.0307(13) 0.0350(13) -0.0016(10) 0.0097(11) 0.0018(10)
C00P 0.0302(12) 0.0248(11) 0.0324(12) 0.0018(9) 0.0018(9) 0.0035(9)
C00Q 0.0396(13) 0.0313(12) 0.0221(11) 0.0019(9) 0.0000(10) 0.0020(10)
C00R 0.0328(12) 0.0281(12) 0.0359(13) -0.0057(10) 0.0039(10) -0.0014(10)
C00S 0.0333(12) 0.0252(11) 0.0334(12) 0.0010(9) 0.0052(10) 0.0007(9)
C4 0.0355(13) 0.0271(12) 0.0350(13) -0.0032(10) -0.0005(10) -0.0009(10)
C00U 0.0407(14) 0.0242(11) 0.0317(12) -0.0066(9) -0.0030(10) -0.0030(10)
C00V 0.0511(16) 0.0280(12) 0.0339(13) -0.0032(10) 0.0077(12) 0.0116(11)
C00W 0.0381(13) 0.0259(11) 0.0256(11) 0.0012(9) 0.0001(10) -0.0010(10)
C00X 0.0375(13) 0.0312(13) 0.0375(13) -0.0005(10) 0.0118(11) -0.0014(10)
C00Y 0.0441(14) 0.0245(11) 0.0312(12) 0.0004(9) 0.0034(11) -0.0057(10)
C00Z 0.0314(12) 0.0333(13) 0.0330(12) -0.0038(10) 0.0001(10) 0.0041(10)
C010 0.0363(13) 0.0296(12) 0.0455(15) 0.0033(11) 0.0139(11) 0.0068(10)
C011 0.0355(13) 0.0261(12) 0.0436(15) -0.0048(10) 0.0023(11) -0.0051(10)
C012 0.0358(13) 0.0380(14) 0.0303(12) 0.0054(10) -0.0018(10) 0.0057(11)
C013 0.0424(14) 0.0235(12) 0.0410(14) 0.0000(10) -0.0023(11) -0.0014(10)
C1 0.0404(14) 0.0297(12) 0.0296(12) 0.0016(10) -0.0009(10) 0.0005(10)
C015 0.0612(17) 0.0196(11) 0.0308(13) -0.0023(9) -0.0073(12) 0.0030(11)
C016 0.0626(18) 0.0362(14) 0.0306(13) 0.0008(11) 0.0143(13) 0.0026(13)
C017 0.0377(13) 0.0252(12) 0.0377(14) 0.0000(10) 0.0027(11) 0.0023(10)
C018 0.0411(15) 0.0401(15) 0.0400(14) -0.0102(12) -0.0074(12) 0.0163(12)
C019 0.0619(18) 0.0279(13) 0.0354(14) -0.0004(11) -0.0107(13) 0.0112(12)
C2 0.0392(14) 0.0319(13) 0.0294(12) -0.0023(10) -0.0069(10) -0.0008(11)
C3 0.0360(14) 0.0387(14) 0.0375(14) -0.0074(11) 0.0022(11) -0.0006(11)
C01C 0.0500(16) 0.0320(13) 0.0387(14) -0.0009(11) -0.0060(12) 0.0105(12)
C01D 0.0321(13) 0.0484(16) 0.0294(12) -0.0038(11) 0.0002(10) 0.0095(11)
C01E 0.0318(12) 0.0412(14) 0.0289(12) -0.0064(10) -0.0003(10) -0.0022(10)
C01F 0.0305(13) 0.0487(16) 0.0392(14) 0.0019(12) 0.0009(11) 0.0072(11)
C01G 0.0559(17) 0.0324(13) 0.0311(13) 0.0039(10) -0.0020(12) -0.0021(12)
C01H 0.0399(14) 0.0350(13) 0.0397(14) 0.0072(11) 0.0133(11) 0.0021(11)
C01I 0.0428(15) 0.0450(16) 0.0405(15) -0.0035(12) -0.0064(12) 0.0080(12)
C01J 0.0510(16) 0.0352(14) 0.0451(16) 0.0009(12) 0.0134(13) 0.0020(12)
C01K 0.0434(15) 0.0353(14) 0.0470(16) -0.0028(12) 0.0111(12) -0.0040(12)
C01L 0.0541(17) 0.0445(16) 0.0339(14) 0.0013(12) 0.0071(13) 0.0063(13)
C01M 0.060(2) 0.0491(18) 0.061(2) 0.0043(15) 0.0328(17) -0.0001(15)
C01N 0.0528(17) 0.0429(16) 0.0408(15) -0.0042(12) 0.0115(13) 0.0097(13)
C01O 0.0399(15) 0.0414(16) 0.0577(19) 0.0064(14) -0.0058(13) -0.0050(12)
C01P 0.0521(17) 0.0356(14) 0.0356(14) -0.0078(11) -0.0105(12) 0.0018(12)
C01Q 0.057(2) 0.0414(17) 0.082(3) 0.0272(17) -0.0007(18) 0.0023(15)
C01R 0.0542(18) 0.0436(17) 0.0528(18) 0.0017(14) 0.0065(15) -0.0182(14)
C01S 0.0446(16) 0.0380(15) 0.064(2) 0.0119(14) -0.0014(14) -0.0050(13)
C01T 0.0624(19) 0.0403(15) 0.0351(14) 0.0012(12) 0.0123(13) -0.0044(13)
C01U 0.0538(18) 0.064(2) 0.0331(14) 0.0027(14) 0.0023(13) 0.0076(15)
C01V 0.0499(16) 0.0433(16) 0.0391(15) 0.0036(12) 0.0089(13) 0.0065(13)
C01W 0.0383(15) 0.064(2) 0.0430(16) 0.0038(14) 0.0095(12) 0.0008(14)
C01X 0.0377(15) 0.0459(17) 0.063(2) -0.0065(15) 0.0082(14) -0.0027(13)
C01Y 0.0464(17) 0.076(2) 0.0486(18) 0.0294(17) 0.0004(14) 0.0072(16)
C01Z 0.0466(18) 0.058(2) 0.075(2) -0.0058(18) 0.0274(17) -0.0030(15)
C020 0.080(2) 0.0363(15) 0.0350(15) -0.0083(12) -0.0095(15) 0.0107(15)
C021 0.094(3) 0.0333(15) 0.0367(15) -0.0039(12) 0.0043(16) -0.0167(16)
C022 0.105(3) 0.0335(15) 0.0353(15) -0.0074(12) 0.0169(17) 0.0056(17)
C023 0.064(2) 0.0557(19) 0.0485(18) -0.0014(15) 0.0208(16) 0.0215(16)
C024 0.0385(16) 0.077(2) 0.061(2) -0.0032(18) 0.0100(15) 0.0022(16)

loop_
_atom_type_symbol
_atom_type_description
_atom_type_scat_dispersion_real
_atom_type_scat_dispersion_imag
_atom_type_scat_source
C C 0.0181 0.0091 'International Tables Vol C Tables 4.2.6.8 and 6.1.1.4'
H H 0.0000 0.0000 'International Tables Vol C Tables 4.2.6.8 and 6.1.1.4'
O O 0.0492 0.0322 'International Tables Vol C Tables 4.2.6.8 and 6.1.1.4'
P P 0.2955 0.4335 'International Tables Vol C Tables 4.2.6.8 and 6.1.1.4'
Fe Fe -1.1336 3.1974 'International Tables Vol C Tables 4.2.6.8 and 6.1.1.4'
Sn Sn 0.0259 5.4591 'International Tables Vol C Tables 4.2.6.8 and 6.1.1.4'

loop_
_exptl_crystal_face_index_h
_exptl_crystal_face_index_k
_exptl_crystal_face_index_l
_exptl_crystal_face_perp_dist
5 3 -9 0.0914
0 5 -12 0.0818
-5 3 -3 0.1279
6 -3 0 0.0864
-1 10 -3 0.1359
0 -10 3 0.1179
-5 5 -1 0.1322
-1 0 13 0.0401
-2 0 -12 0.0701
2 -1 -13 0.0399
5 -1 -9 0.0601

loop_
_geom_angle_atom_site_label_1
_geom_angle_atom_site_label_2
_geom_angle_atom_site_label_3
_geom_angle
_geom_angle_site_symmetry_1
_geom_angle_site_symmetry_3
_geom_angle_publ_flag
C00H Sn1 P1 117.30(7) . . ?
C00H Sn1 C00I 101.13(9) . . ?
C00I Sn1 P1 98.54(7) . . ?
C00M Sn1 P1 115.85(7) . . ?
C00M Sn1 C00H 115.30(9) . . ?
C00M Sn1 C00I 104.77(9) . . ?
C00W Sn2 P5 116.34(7) . . ?
C00W Sn2 C01H 101.25(10) . . ?
C00X Sn2 P5 116.79(7) . . ?
C00X Sn2 C00W 115.51(10) . . ?
C00X Sn2 C01H 103.99(10) . . ?
C01H Sn2 P5 98.85(8) . . ?
C00L Fe2 P8 155.88(7) . . ?
C00L Fe2 C00V 39.62(10) . . ?
C00L Fe2 C013 66.23(10) . . ?
C00L Fe2 C015 66.01(10) . . ?
C00L Fe2 C017 39.25(10) . . ?
C4 Fe2 P8 92.40(9) . . ?
C4 Fe2 C00L 107.61(11) . . ?
C4 Fe2 C00V 147.18(11) . . ?
C4 Fe2 C013 107.31(12) . . ?
C4 Fe2 C015 146.16(12) . . ?
C4 Fe2 C017 88.52(11) . . ?
C4 Fe2 C3 95.01(12) . . ?
C00V Fe2 P8 119.76(8) . . ?
C00V Fe2 C015 39.36(11) . . ?
C013 Fe2 P8 95.43(8) . . ?
C013 Fe2 C00V 66.05(11) . . ?
C013 Fe2 C015 38.92(11) . . ?
C013 Fe2 C017 39.34(10) . . ?
C015 Fe2 P8 89.87(7) . . ?
C017 Fe2 P8 131.54(8) . . ?
C017 Fe2 C00V 65.88(11) . . ?
C017 Fe2 C015 65.41(10) . . ?
C3 Fe2 P8 90.01(10) . . ?
C3 Fe2 C00L 101.21(12) . . ?
C3 Fe2 C00V 91.62(12) . . ?
C3 Fe2 C013 156.72(12) . . ?
C3 Fe2 C015 118.76(13) . . ?
C3 Fe2 C017 138.19(12) . . ?
C00J Fe1 P4 88.45(7) . . ?
C00N Fe1 P4 116.52(8) . . ?
C00N Fe1 C00J 39.22(10) . . ?
C00U Fe1 P4 154.34(8) . . ?
C00U Fe1 C00J 66.19(10) . . ?
C00U Fe1 C00N 39.90(10) . . ?
C00U Fe1 C00Y 66.70(10) . . ?
C00Y Fe1 P4 96.52(7) . . ?
C00Y Fe1 C00J 39.19(10) . . ?
C00Y Fe1 C00N 66.38(10) . . ?
C011 Fe1 P4 134.26(8) . . ?
C011 Fe1 C00J 66.07(10) . . ?
C011 Fe1 C00N 66.39(10) . . ?
C011 Fe1 C00U 39.33(11) . . ?
C011 Fe1 C00Y 40.02(10) . . ?
C1 Fe1 P4 92.93(9) . . ?
C1 Fe1 C00J 121.74(12) . . ?
C1 Fe1 C00N 91.65(11) . . ?
C1 Fe1 C00U 97.10(11) . . ?
C1 Fe1 C00Y 158.03(11) . . ?
C1 Fe1 C011 132.63(12) . . ?
C1 Fe1 C2 95.50(13) . . ?
C2 Fe1 P4 87.68(8) . . ?
C2 Fe1 C00J 142.70(12) . . ?
C2 Fe1 C00N 154.39(11) . . ?
C2 Fe1 C00U 114.63(11) . . ?
C2 Fe1 C00Y 104.64(12) . . ?
C2 Fe1 C011 91.09(12) . . ?
P3 P4 Fe1 110.63(3) . . ?
P3 P4 P2 58.95(3) . . ?
P2 P4 Fe1 114.72(3) . . ?
P6 P8 Fe2 114.56(3) . . ?
P7 P8 Fe2 111.44(3) . . ?
P7 P8 P6 58.90(4) . . ?
P4 P3 P1 86.70(3) . . ?
P2 P3 P4 60.92(3) . . ?
P2 P3 P1 60.37(3) . . ?
P3 P1 Sn1 101.30(3) . . ?
P2 P1 Sn1 105.14(3) . . ?
P2 P1 P3 59.17(3) . . ?
P3 P2 P4 60.13(3) . . ?
P3 P2 P1 60.45(3) . . ?
P1 P2 P4 86.32(3) . . ?
P6 P5 Sn2 105.30(3) . . ?
P6 P5 P7 59.19(4) . . ?
P7 P5 Sn2 101.87(3) . . ?
P5 P6 P8 86.59(4) . . ?
P7 P6 P8 60.14(3) . . ?
P7 P6 P5 60.44(4) . . ?
P5 P7 P8 86.98(3) . . ?
P6 P7 P8 60.96(3) . . ?
P6 P7 P5 60.37(4) . . ?
C00K C00H Sn1 117.51(17) . . ?
C00K C00H C01D 117.9(2) . . ?
C01D C00H Sn1 124.63(18) . . ?
C00P C00I Sn1 120.85(17) . . ?
C00S C00I Sn1 121.15(17) . . ?
C00S C00I C00P 117.9(2) . . ?
C00N C00J Fe1 69.35(14) . . ?
C00N C00J C01C 125.2(3) . . ?
C00Y C00J Fe1 69.26(14) . . ?
C00Y C00J C00N 108.2(2) . . ?
C00Y C00J C01C 126.4(2) . . ?
C01C C00J Fe1 130.76(19) . . ?
C00H C00K H00K 119.3 . . ?
C00O C00K C00H 121.3(2) . . ?
C00O C00K H00K 119.3 . . ?
C00V C00L Fe2 70.79(14) . . ?
C00V C00L C01I 126.2(2) . . ?
C017 C00L Fe2 70.97(14) . . ?
C017 C00L C00V 108.0(2) . . ?
C017 C00L C01I 125.6(2) . . ?
C01I C00L Fe2 128.04(19) . . ?
C00Q C00M Sn1 121.06(18) . . ?
C00Q C00M C00Z 118.8(2) . . ?
C00Z C00M Sn1 120.10(19) . . ?
C00J C00N Fe1 71.43(14) . . ?
C00J C00N C00U 107.9(2) . . ?
C00J C00N C01N 126.7(3) . . ?
C00U C00N Fe1 69.77(14) . . ?
C00U C00N C01N 125.2(2) . . ?
C01N C00N Fe1 127.63(19) . . ?
C00K C00O H00O 120.0 . . ?
C010 C00O C00K 120.1(2) . . ?
C010 C00O H00O 120.0 . . ?
C00I C00P H00P 119.4 . . ?
C00R C00P C00I 121.1(2) . . ?
C00R C00P H00P 119.4 . . ?
C00M C00Q H00Q 119.7 . . ?
C00M C00Q C01G 120.7(3) . . ?
C01G C00Q H00Q 119.7 . . ?
C00P C00R H00R 120.1 . . ?
C01E C00R C00P 119.7(2) . . ?
C01E C00R H00R 120.1 . . ?
C00I C00S H00S 119.4 . . ?
C012 C00S C00I 121.1(2) . . ?
C012 C00S H00S 119.4 . . ?
O4 C4 Fe2 176.6(2) . . ?
C00N C00U Fe1 70.33(14) . . ?
C00N C00U C01P 124.8(3) . . ?
C011 C00U Fe1 70.28(14) . . ?
C011 C00U C00N 107.9(2) . . ?
C011 C00U C01P 127.3(3) . . ?
C01P C00U Fe1 127.59(19) . . ?
C00L C00V Fe2 69.59(14) . . ?
C00L C00V C023 126.3(3) . . ?
C015 C00V Fe2 70.66(14) . . ?
C015 C00V C00L 107.3(2) . . ?
C015 C00V C023 126.2(3) . . ?
C023 C00V Fe2 128.9(2) . . ?
C016 C00W Sn2 120.4(2) . . ?
C01K C00W Sn2 120.83(19) . . ?
C01K C00W C016 118.7(2) . . ?
C01J C00X Sn2 118.0(2) . . ?
C01J C00X C01W 117.8(3) . . ?
C01W C00X Sn2 124.2(2) . . ?
C00J C00Y Fe1 71.55(15) . . ?
C00J C00Y C011 107.6(2) . . ?
C00J C00Y C01T 125.9(3) . . ?
C011 C00Y Fe1 69.76(14) . . ?
C011 C00Y C01T 126.2(3) . . ?
C01T C00Y Fe1 128.47(19) . . ?
C00M C00Z H00Z 119.7 . . ?
C018 C00Z C00M 120.6(3) . . ?
C018 C00Z H00Z 119.7 . . ?
C00O C010 H010 120.1 . . ?
C00O C010 C01F 119.9(2) . . ?
C01F C010 H010 120.1 . . ?
C00U C011 Fe1 70.39(15) . . ?
C00U C011 C00Y 108.3(2) . . ?
C00U C011 C01X 126.7(3) . . ?
C00Y C011 Fe1 70.22(14) . . ?
C00Y C011 C01X 124.9(3) . . ?
C01X C011 Fe1 127.9(2) . . ?
C00S C012 H012 120.0 . . ?
C01E C012 C00S 120.0(2) . . ?
C01E C012 H012 120.0 . . ?
C015 C013 Fe2 70.98(15) . . ?
C015 C013 C017 107.8(2) . . ?
C015 C013 C01O 125.9(3) . . ?
C017 C013 Fe2 70.42(15) . . ?
C017 C013 C01O 126.0(3) . . ?
C01O C013 Fe2 128.1(2) . . ?
O1 C1 Fe1 176.6(2) . . ?
C00V C015 Fe2 69.98(14) . . ?
C00V C015 C020 125.0(3) . . ?
C013 C015 Fe2 70.10(15) . . ?
C013 C015 C00V 108.5(2) . . ?
C013 C015 C020 126.3(3) . . ?
C020 C015 Fe2 130.13(19) . . ?
C00W C016 H016 119.8 . . ?
C022 C016 C00W 120.5(3) . . ?
C022 C016 H016 119.8 . . ?
C00L C017 Fe2 69.78(15) . . ?
C00L C017 C013 108.3(2) . . ?
C00L C017 C01V 125.0(2) . . ?
C013 C017 Fe2 70.25(15) . . ?
C013 C017 C01V 126.6(3) . . ?
C01V C017 Fe2 128.07(19) . . ?
C00Z C018 H018 119.8 . . ?
C019 C018 C00Z 120.3(3) . . ?
C019 C018 H018 119.8 . . ?
C018 C019 H019 120.1 . . ?
C018 C019 C01G 119.8(3) . . ?
C01G C019 H019 120.1 . . ?
O2 C2 Fe1 178.2(2) . . ?
O3 C3 Fe2 177.6(3) . . ?
C00J C01C H01A 109.5 . . ?
C00J C01C H01B 109.5 . . ?
C00J C01C H01C 109.5 . . ?
H01A C01C H01B 109.5 . . ?
H01A C01C H01C 109.5 . . ?
H01B C01C H01C 109.5 . . ?
C00H C01D H01D 119.5 . . ?
C01F C01D C00H 121.0(2) . . ?
C01F C01D H01D 119.5 . . ?
C00R C01E H01E 119.9 . . ?
C012 C01E C00R 120.1(2) . . ?
C012 C01E H01E 119.9 . . ?
C010 C01F C01D 119.9(3) . . ?
C010 C01F H01F 120.0 . . ?
C01D C01F H01F 120.0 . . ?
C00Q C01G H01G 120.1 . . ?
C019 C01G C00Q 119.9(3) . . ?
C019 C01G H01G 120.1 . . ?
C01L C01H Sn2 119.6(2) . . ?
C01S C01H Sn2 122.7(2) . . ?
C01S C01H C01L 117.6(3) . . ?
C00L C01I H01T 109.5 . . ?
C00L C01I H01U 109.5 . . ?
C00L C01I H01V 109.5 . . ?
H01T C01I H01U 109.5 . . ?
H01T C01I H01V 109.5 . . ?
H01U C01I H01V 109.5 . . ?
C00X C01J H01W 119.6 . . ?
C01M C01J C00X 120.8(3) . . ?
C01M C01J H01W 119.6 . . ?
C00W C01K H01X 119.8 . . ?
C00W C01K C01R 120.3(3) . . ?
C01R C01K H01X 119.8 . . ?
C01H C01L H01Y 119.3 . . ?
C01H C01L C01U 121.5(3) . . ?
C01U C01L H01Y 119.3 . . ?
C01J C01M H01Z 119.7 . . ?
C01Z C01M C01J 120.6(3) . . ?
C01Z C01M H01Z 119.7 . . ?
C00N C01N H01H 109.5 . . ?
C00N C01N H01I 109.5 . . ?
C00N C01N H01J 109.5 . . ?
H01H C01N H01I 109.5 . . ?
H01H C01N H01J 109.5 . . ?
H01I C01N H01J 109.5 . . ?
C013 C01O H01 109.5 . . ?
C013 C01O H 109.5 . . ?
C013 C01O HA 109.5 . . ?
H01 C01O H 109.5 . . ?
H01 C01O HA 109.5 . . ?
H C01O HA 109.5 . . ?
C00U C01P H01K 109.5 . . ?
C00U C01P H01L 109.5 . . ?
C00U C01P H01M 109.5 . . ?
H01K C01P H01L 109.5 . . ?
H01K C01P H01M 109.5 . . ?
H01L C01P H01M 109.5 . . ?
C01S C01Q H1 119.7 . . ?
C01Y C01Q H1 119.7 . . ?
C01Y C01Q C01S 120.7(3) . . ?
C01K C01R H2 119.8 . . ?
C021 C01R C01K 120.4(3) . . ?
C021 C01R H2 119.8 . . ?
C01H C01S C01Q 120.9(3) . . ?
C01H C01S H3 119.5 . . ?
C01Q C01S H3 119.5 . . ?
C00Y C01T H01N 109.5 . . ?
C00Y C01T H01O 109.5 . . ?
C00Y C01T H01P 109.5 . . ?
H01N C01T H01O 109.5 . . ?
H01N C01T H01P 109.5 . . ?
H01O C01T H01P 109.5 . . ?
C01L C01U H4 120.4 . . ?
C01Y C01U C01L 119.2(3) . . ?
C01Y C01U H4 120.4 . . ?
C017 C01V H5 109.5 . . ?
C017 C01V HB 109.5 . . ?
C017 C01V HC 109.5 . . ?
H5 C01V HB 109.5 . . ?
H5 C01V HC 109.5 . . ?
HB C01V HC 109.5 . . ?
C00X C01W H6 119.4 . . ?
C00X C01W C024 121.2(3) . . ?
C024 C01W H6 119.4 . . ?
C011 C01X H01Q 109.5 . . ?
C011 C01X H01R 109.5 . . ?
C011 C01X H01S 109.5 . . ?
H01Q C01X H01R 109.5 . . ?
H01Q C01X H01S 109.5 . . ?
H01R C01X H01S 109.5 . . ?
C01Q C01Y C01U 120.2(3) . . ?
C01Q C01Y H7 119.9 . . ?
C01U C01Y H7 119.9 . . ?
C01M C01Z H8 119.9 . . ?
C01M C01Z C024 120.2(3) . . ?
C024 C01Z H8 119.9 . . ?
C015 C020 H02A 109.5 . . ?
C015 C020 H02B 109.5 . . ?
C015 C020 H02C 109.5 . . ?
H02A C020 H02B 109.5 . . ?
H02A C020 H02C 109.5 . . ?
H02B C020 H02C 109.5 . . ?
C01R C021 H021 120.1 . . ?
C01R C021 C022 119.9(3) . . ?
C022 C021 H021 120.1 . . ?
C016 C022 C021 120.1(3) . . ?
C016 C022 H022 119.9 . . ?
C021 C022 H022 119.9 . . ?
C00V C023 H02D 109.5 . . ?
C00V C023 H02E 109.5 . . ?
C00V C023 H02F 109.5 . . ?
H02D C023 H02E 109.5 . . ?
H02D C023 H02F 109.5 . . ?
H02E C023 H02F 109.5 . . ?
C01W C024 H024 120.3 . . ?
C01Z C024 C01W 119.4(3) . . ?
C01Z C024 H024 120.3 . . ?

loop_
_geom_bond_atom_site_label_1
_geom_bond_atom_site_label_2
_geom_bond_distance
_geom_bond_site_symmetry_2
_geom_bond_publ_flag
Sn1 P1 2.5675(7) . ?
Sn1 C00H 2.149(2) . ?
Sn1 C00I 2.162(2) . ?
Sn1 C00M 2.148(2) . ?
Sn2 P5 2.5549(7) . ?
Sn2 C00W 2.140(2) . ?
Sn2 C00X 2.138(3) . ?
Sn2 C01H 2.170(3) . ?
Fe2 P8 2.2848(7) . ?
Fe2 C00L 2.107(2) . ?
Fe2 C4 1.758(3) . ?
Fe2 C00V 2.123(3) . ?
Fe2 C013 2.121(3) . ?
Fe2 C015 2.132(2) . ?
Fe2 C017 2.123(3) . ?
Fe2 C3 1.762(3) . ?
Fe1 P4 2.2734(7) . ?
Fe1 C00J 2.142(2) . ?
Fe1 C00N 2.114(2) . ?
Fe1 C00U 2.107(2) . ?
Fe1 C00Y 2.111(3) . ?
Fe1 C011 2.105(3) . ?
Fe1 C1 1.757(3) . ?
Fe1 C2 1.771(3) . ?
P4 P3 2.2060(9) . ?
P4 P2 2.2233(9) . ?
P8 P6 2.2261(9) . ?
P8 P7 2.2084(9) . ?
P3 P1 2.2080(9) . ?
P3 P2 2.1796(10) . ?
P1 P2 2.2063(9) . ?
P5 P6 2.2065(11) . ?
P5 P7 2.2082(10) . ?
P6 P7 2.1803(12) . ?
O4 C4 1.145(3) . ?
O1 C1 1.147(3) . ?
O2 C2 1.149(3) . ?
O3 C3 1.145(3) . ?
C00H C00K 1.391(3) . ?
C00H C01D 1.396(3) . ?
C00I C00P 1.397(3) . ?
C00I C00S 1.394(3) . ?
C00J C00N 1.429(4) . ?
C00J C00Y 1.427(4) . ?
C00J C01C 1.497(4) . ?
C00K H00K 0.9500 . ?
C00K C00O 1.387(4) . ?
C00L C00V 1.434(4) . ?
C00L C017 1.421(4) . ?
C00L C01I 1.500(4) . ?
C00M C00Q 1.391(4) . ?
C00M C00Z 1.398(3) . ?
C00N C00U 1.440(4) . ?
C00N C01N 1.495(4) . ?
C00O H00O 0.9500 . ?
C00O C010 1.380(4) . ?
C00P H00P 0.9500 . ?
C00P C00R 1.394(3) . ?
C00Q H00Q 0.9500 . ?
C00Q C01G 1.394(4) . ?
C00R H00R 0.9500 . ?
C00R C01E 1.384(4) . ?
C00S H00S 0.9500 . ?
C00S C012 1.392(4) . ?
C00U C011 1.417(4) . ?
C00U C01P 1.495(4) . ?
C00V C015 1.433(4) . ?
C00V C023 1.491(4) . ?
C00W C016 1.394(4) . ?
C00W C01K 1.390(4) . ?
C00X C01J 1.392(4) . ?
C00X C01W 1.394(4) . ?
C00Y C011 1.443(4) . ?
C00Y C01T 1.497(4) . ?
C00Z H00Z 0.9500 . ?
C00Z C018 1.386(4) . ?
C010 H010 0.9500 . ?
C010 C01F 1.383(4) . ?
C011 C01X 1.503(4) . ?
C012 H012 0.9500 . ?
C012 C01E 1.381(4) . ?
C013 C015 1.417(4) . ?
C013 C017 1.428(4) . ?
C013 C01O 1.502(4) . ?
C015 C020 1.507(4) . ?
C016 H016 0.9500 . ?
C016 C022 1.384(4) . ?
C017 C01V 1.494(4) . ?
C018 H018 0.9500 . ?
C018 C019 1.385(5) . ?
C019 H019 0.9500 . ?
C019 C01G 1.392(4) . ?
C01C H01A 0.9800 . ?
C01C H01B 0.9800 . ?
C01C H01C 0.9800 . ?
C01D H01D 0.9500 . ?
C01D C01F 1.394(4) . ?
C01E H01E 0.9500 . ?
C01F H01F 0.9500 . ?
C01G H01G 0.9500 . ?
C01H C01L 1.393(4) . ?
C01H C01S 1.384(4) . ?
C01I H01T 0.9800 . ?
C01I H01U 0.9800 . ?
C01I H01V 0.9800 . ?
C01J H01W 0.9500 . ?
C01J C01M 1.384(4) . ?
C01K H01X 0.9500 . ?
C01K C01R 1.391(4) . ?
C01L H01Y 0.9500 . ?
C01L C01U 1.400(4) . ?
C01M H01Z 0.9500 . ?
C01M C01Z 1.371(5) . ?
C01N H01H 0.9800 . ?
C01N H01I 0.9800 . ?
C01N H01J 0.9800 . ?
C01O H01 0.9800 . ?
C01O H 0.9800 . ?
C01O HA 0.9800 . ?
C01P H01K 0.9800 . ?
C01P H01L 0.9800 . ?
C01P H01M 0.9800 . ?
C01Q H1 0.9500 . ?
C01Q C01S 1.395(4) . ?
C01Q C01Y 1.359(5) . ?
C01R H2 0.9500 . ?
C01R C021 1.368(5) . ?
C01S H3 0.9500 . ?
C01T H01N 0.9800 . ?
C01T H01O 0.9800 . ?
C01T H01P 0.9800 . ?
C01U H4 0.9500 . ?
C01U C01Y 1.381(5) . ?
C01V H5 0.9800 . ?
C01V HB 0.9800 . ?
C01V HC 0.9800 . ?
C01W H6 0.9500 . ?
C01W C024 1.398(4) . ?
C01X H01Q 0.9800 . ?
C01X H01R 0.9800 . ?
C01X H01S 0.9800 . ?
C01Y H7 0.9500 . ?
C01Z H8 0.9500 . ?
C01Z C024 1.376(5) . ?
C020 H02A 0.9800 . ?
C020 H02B 0.9800 . ?
C020 H02C 0.9800 . ?
C021 H021 0.9500 . ?
C021 C022 1.387(5) . ?
C022 H022 0.9500 . ?
C023 H02D 0.9800 . ?
C023 H02E 0.9800 . ?
C023 H02F 0.9800 . ?
C024 H024 0.9500 . ?

loop_
_geom_torsion_atom_site_label_1
_geom_torsion_atom_site_label_2
_geom_torsion_atom_site_label_3
_geom_torsion_atom_site_label_4
_geom_torsion
_geom_torsion_site_symmetry_1
_geom_torsion_site_symmetry_2
_geom_torsion_site_symmetry_3
_geom_torsion_site_symmetry_4
_geom_torsion_publ_flag
Sn1 C00H C00K C00O 179.55(19) . . . . ?
Sn1 C00H C01D C01F -179.9(2) . . . . ?
Sn1 C00I C00P C00R -175.49(19) . . . . ?
Sn1 C00I C00S C012 175.79(19) . . . . ?
Sn1 C00M C00Q C01G -175.81(18) . . . . ?
Sn1 C00M C00Z C018 175.90(19) . . . . ?
Sn2 C00W C016 C022 -179.7(2) . . . . ?
Sn2 C00W C01K C01R -180.0(2) . . . . ?
Sn2 C00X C01J C01M -179.9(2) . . . . ?
Sn2 C00X C01W C024 178.2(3) . . . . ?
Sn2 C01H C01L C01U -175.9(2) . . . . ?
Sn2 C01H C01S C01Q 174.9(3) . . . . ?
Fe2 C00L C00V C015 60.91(17) . . . . ?
Fe2 C00L C00V C023 -123.9(3) . . . . ?
Fe2 C00L C017 C013 -59.90(18) . . . . ?
Fe2 C00L C017 C01V 123.0(3) . . . . ?
Fe2 C00V C015 C013 59.74(18) . . . . ?
Fe2 C00V C015 C020 -125.6(3) . . . . ?
Fe2 C013 C015 C00V -59.66(18) . . . . ?
Fe2 C013 C015 C020 125.8(3) . . . . ?
Fe2 C013 C017 C00L 59.60(18) . . . . ?
Fe2 C013 C017 C01V -123.3(3) . . . . ?
Fe1 C00J C00N C00U 60.52(17) . . . . ?
Fe1 C00J C00N C01N -123.6(3) . . . . ?
Fe1 C00J C00Y C011 -60.77(17) . . . . ?
Fe1 C00J C00Y C01T 124.6(3) . . . . ?
Fe1 C00N C00U C011 60.54(17) . . . . ?
Fe1 C00N C00U C01P -122.7(3) . . . . ?
Fe1 C00U C011 C00Y 60.23(17) . . . . ?
Fe1 C00U C011 C01X -123.2(3) . . . . ?
Fe1 C00Y C011 C00U -60.34(18) . . . . ?
Fe1 C00Y C011 C01X 123.0(3) . . . . ?
C00H C00K C00O C010 1.0(4) . . . . ?
C00H C01D C01F C010 -0.4(4) . . . . ?
C00I C00P C00R C01E -0.7(4) . . . . ?
C00I C00S C012 C01E 0.0(4) . . . . ?
C00J C00N C00U Fe1 -61.57(17) . . . . ?
C00J C00N C00U C011 -1.0(3) . . . . ?
C00J C00N C00U C01P 175.7(2) . . . . ?
C00J C00Y C011 Fe1 61.92(17) . . . . ?
C00J C00Y C011 C00U 1.6(3) . . . . ?
C00J C00Y C011 C01X -175.1(2) . . . . ?
C00K C00H C01D C01F 0.7(4) . . . . ?
C00K C00O C010 C01F -0.7(4) . . . . ?
C00L C00V C015 Fe2 -60.23(17) . . . . ?
C00L C00V C015 C013 -0.5(3) . . . . ?
C00L C00V C015 C020 174.2(2) . . . . ?
C00M C00Q C01G C019 -0.7(4) . . . . ?
C00M C00Z C018 C019 0.5(4) . . . . ?
C00N C00J C00Y Fe1 58.55(17) . . . . ?
C00N C00J C00Y C011 -2.2(3) . . . . ?
C00N C00J C00Y C01T -176.8(2) . . . . ?
C00N C00U C011 Fe1 -60.57(17) . . . . ?
C00N C00U C011 C00Y -0.3(3) . . . . ?
C00N C00U C011 C01X 176.3(3) . . . . ?
C00O C010 C01F C01D 0.4(4) . . . . ?
C00P C00I C00S C012 -0.5(4) . . . . ?
C00P C00R C01E C012 0.1(4) . . . . ?
C00Q C00M C00Z C018 -1.3(4) . . . . ?
C00S C00I C00P C00R 0.8(4) . . . . ?
C00S C012 C01E C00R 0.2(4) . . . . ?
C00V C00L C017 Fe2 61.46(17) . . . . ?
C00V C00L C017 C013 1.6(3) . . . . ?
C00V C00L C017 C01V -175.6(2) . . . . ?
C00W C016 C022 C021 -0.6(5) . . . . ?
C00W C01K C01R C021 -0.1(5) . . . . ?
C00X C01J C01M C01Z 2.0(5) . . . . ?
C00X C01W C024 C01Z 1.4(6) . . . . ?
C00Y C00J C00N Fe1 -58.50(17) . . . . ?
C00Y C00J C00N C00U 2.0(3) . . . . ?
C00Y C00J C00N C01N 177.9(2) . . . . ?
C00Z C00M C00Q C01G 1.3(4) . . . . ?
C00Z C018 C019 C01G 0.1(4) . . . . ?
C015 C013 C017 Fe2 -61.46(18) . . . . ?
C015 C013 C017 C00L -1.9(3) . . . . ?
C015 C013 C017 C01V 175.2(2) . . . . ?
C016 C00W C01K C01R -0.2(4) . . . . ?
C017 C00L C00V Fe2 -61.58(17) . . . . ?
C017 C00L C00V C015 -0.7(3) . . . . ?
C017 C00L C00V C023 174.5(3) . . . . ?
C017 C013 C015 Fe2 61.10(17) . . . . ?
C017 C013 C015 C00V 1.4(3) . . . . ?
C017 C013 C015 C020 -173.1(2) . . . . ?
C018 C019 C01G C00Q -0.1(4) . . . . ?
C01C C00J C00N Fe1 126.0(3) . . . . ?
C01C C00J C00N C00U -173.5(2) . . . . ?
C01C C00J C00N C01N 2.4(4) . . . . ?
C01C C00J C00Y Fe1 -126.0(3) . . . . ?
C01C C00J C00Y C011 173.2(2) . . . . ?
C01C C00J C00Y C01T -1.4(4) . . . . ?
C01D C00H C00K C00O -1.0(4) . . . . ?
C01H C01L C01U C01Y 0.6(5) . . . . ?
C01I C00L C00V Fe2 123.6(3) . . . . ?
C01I C00L C00V C015 -175.5(2) . . . . ?
C01I C00L C00V C023 -0.3(4) . . . . ?
C01I C00L C017 Fe2 -123.7(3) . . . . ?
C01I C00L C017 C013 176.4(2) . . . . ?
C01I C00L C017 C01V -0.7(4) . . . . ?
C01J C00X C01W C024 -0.8(5) . . . . ?
C01J C01M C01Z C024 -1.3(6) . . . . ?
C01K C00W C016 C022 0.5(4) . . . . ?
C01K C01R C021 C022 0.0(5) . . . . ?
C01L C01H C01S C01Q -0.8(5) . . . . ?
C01L C01U C01Y C01Q -0.4(5) . . . . ?
C01M C01Z C024 C01W -0.3(6) . . . . ?
C01N C00N C00U Fe1 122.4(3) . . . . ?
C01N C00N C00U C011 -177.0(2) . . . . ?
C01N C00N C00U C01P -0.3(4) . . . . ?
C01O C013 C015 Fe2 -123.8(3) . . . . ?
C01O C013 C015 C00V 176.5(3) . . . . ?
C01O C013 C015 C020 1.9(4) . . . . ?
C01O C013 C017 Fe2 123.5(3) . . . . ?
C01O C013 C017 C00L -176.9(3) . . . . ?
C01O C013 C017 C01V 0.2(4) . . . . ?
C01P C00U C011 Fe1 122.8(3) . . . . ?
C01P C00U C011 C00Y -177.0(2) . . . . ?
C01P C00U C011 C01X -0.4(4) . . . . ?
C01R C021 C022 C016 0.3(5) . . . . ?
C01S C01H C01L C01U 0.0(4) . . . . ?
C01S C01Q C01Y C01U -0.4(6) . . . . ?
C01T C00Y C011 Fe1 -123.5(3) . . . . ?
C01T C00Y C011 C00U 176.2(2) . . . . ?
C01T C00Y C011 C01X -0.5(4) . . . . ?
C01W C00X C01J C01M -0.9(4) . . . . ?
C01Y C01Q C01S C01H 1.1(6) . . . . ?
C023 C00V C015 Fe2 124.6(3) . . . . ?
C023 C00V C015 C013 -175.6(3) . . . . ?
C023 C00V C015 C020 -1.0(4) . . . . ?

loop_
_exptl_oxdiff_crystal_face_indexfrac_h
_exptl_oxdiff_crystal_face_indexfrac_k
_exptl_oxdiff_crystal_face_indexfrac_l
_exptl_oxdiff_crystal_face_x
_exptl_oxdiff_crystal_face_y
_exptl_oxdiff_crystal_face_z
4.7041 2.8746 -8.7297 -0.1723 -0.7107 0.6820
-0.0123 5.2549 -11.5774 -0.2285 -0.9614 -0.1534
-5.4622 2.6048 -2.9631 -0.0584 -0.2625 -0.9632
5.7812 -2.8135 0.2613 -0.0897 0.1228 0.9884
-1.1615 10.3432 -3.0303 0.5463 -0.7901 -0.2780
-0.2730 -10.4478 3.2099 -0.5674 0.8225 0.0392
-5.1736 5.4801 -1.1360 0.2403 -0.3417 -0.9085
-1.3588 0.3640 13.2615 0.6844 0.7241 -0.0857
-1.7653 0.2714 -11.9382 -0.6224 -0.6552 -0.4282
2.0533 -0.5017 -13.0481 -0.6718 -0.7116 0.2055
5.1017 -1.0824 -8.6384 -0.4369 -0.4668 0.7689
